data_2019253
loop_
_publ_author_name
'Kawanami, Yuko'
'Tanaka, Hidekazu'
'Mizoguchi, Jun-ichi'
'Kanehisa, Nobuko'
'Fukuhara, Gaku'
'Nishijima, Masaki'
'Mori, Tadashi'
'Inoue, Yoshihisa'

_publ_section_title
;
 Absolute configuration determination of the <i>anti</i>-head-to-head
 photocyclodimer of anthracene-2-carboxylic acid through cocrystallization
 with <small>L</small>-prolinol
;
_journal_coeditor_code SK3506
_journal_issue 11
_journal_name_full 'Acta Crystallographica Section C'
_journal_page_first 1411
_journal_page_last 1413
_journal_paper_doi 10.1107/S0108270113028461
_journal_volume 69
_journal_year 2013
_chemical_formula_iupac 'C5 H12 N O + , C30 H19 O4 - , C H2 Cl2'
_chemical_formula_moiety 'C5 H12 N O +, C30 H19 O4 -, C H2 Cl2'
_chemical_formula_sum 'C36 H33 Cl2 N O5'
_chemical_formula_weight 630.57
_chemical_name_common
;(<i>S</i>)-2-(Hydroxymethyl)pyrrolidin-1-ium
(5<i>R</i>,6<i>S</i>,11<i>R</i>,12<i>S</i>)-8-carboxy-5,6,11,12-tetrahydro-5,12:6,11-bis([1,2]benzeno)dibenzo[<i>a</i>,<i>e</i>][8]annulene-2-carboxylate
dichloromethane monosolvate
;
_chemical_name_systematic
;(<i>S</i>)-2-(Hydroxymethyl)pyrrolidin-1-ium
5-carboxyheptacyclo[8.6.6.6^2,9^.0^3,8^.0^11,16^.0^17,22^.0^23,28^]octacosa-2,4,6,8,11(16),12,14,17(22),18,20,23(28),24,26-tridecaene-13-carboxylate dichloromethane monosolvate
;
_space_group_IT_number 4
_symmetry_cell_setting monoclinic
_symmetry_space_group_name_Hall 'P 2yb'
_symmetry_space_group_name_H-M 'P 1 21 1'
_atom_sites_solution_hydrogens geom
_atom_sites_solution_primary direct
_atom_sites_solution_secondary difmap
_cell_angle_alpha 90.0000
_cell_angle_beta 95.6581(10)
_cell_angle_gamma 90.0000
_cell_formula_units_Z 2
_cell_length_a 11.4579(2)
_cell_length_b 9.83146(18)
_cell_length_c 13.8027(3)
_cell_measurement_reflns_used 11621
_cell_measurement_temperature 123
_cell_measurement_theta_max 68.17
_cell_measurement_theta_min 3.22
_cell_volume 1547.27(5)
_computing_cell_refinement 'RAPID-AUTO (Rigaku, 2010)'
_computing_data_collection 'RAPID-AUTO (Rigaku, 2010)'
_computing_data_reduction 'RAPID-AUTO (Rigaku, 2010)'
_computing_molecular_graphics 'CrystalStructure (Rigaku, 2010)'
_computing_publication_material 'CrystalStructure (Rigaku, 2010)'
_computing_structure_refinement 'SHELXL97 (Sheldrick, 2008)'
_computing_structure_solution 'SUPERFLIP (Palatinus & Chapuis, 2007)'
_diffrn_ambient_temperature 123
_diffrn_detector_area_resol_mean 10.000
_diffrn_measured_fraction_theta_full 0.994
_diffrn_measured_fraction_theta_max 0.994
_diffrn_measurement_device_type 'Rigaku R-AXIS RAPID'
_diffrn_measurement_method \w
_diffrn_radiation_type 'Cu K\a'
_diffrn_radiation_wavelength 1.54187
_diffrn_reflns_av_R_equivalents 0.0668
_diffrn_reflns_limit_h_max 13
_diffrn_reflns_limit_h_min -13
_diffrn_reflns_limit_k_max 11
_diffrn_reflns_limit_k_min -11
_diffrn_reflns_limit_l_max 15
_diffrn_reflns_limit_l_min -16
_diffrn_reflns_number 17245
_diffrn_reflns_theta_full 68.19
_diffrn_reflns_theta_max 68.19
_diffrn_standards_number 0
_exptl_absorpt_coefficient_mu 2.254
_exptl_absorpt_correction_T_max 0.798
_exptl_absorpt_correction_T_min 0.654
_exptl_absorpt_correction_type refdelf
_exptl_absorpt_process_details '(Walker & Stuart, 1983)'
_exptl_crystal_colour colourless
_exptl_crystal_density_diffrn 1.353
_exptl_crystal_density_method 'not measured'
_exptl_crystal_description platelet
_exptl_crystal_F_000 660.00
_exptl_crystal_size_max 0.800
_exptl_crystal_size_mid 0.200
_exptl_crystal_size_min 0.100
_refine_diff_density_max 0.270
_refine_diff_density_min -0.410
_refine_ls_abs_structure_details 'Flack (1983), with 2125 Friedel pairs'
_refine_ls_abs_structure_Flack 0.00(2)
_refine_ls_extinction_method none
_refine_ls_goodness_of_fit_ref 1.075
_refine_ls_hydrogen_treatment mixed
_refine_ls_number_parameters 413
_refine_ls_number_reflns 5117
_refine_ls_number_restraints 1
_refine_ls_R_factor_gt 0.0504
_refine_ls_shift/su_max 0.000
_refine_ls_structure_factor_coef Fsqd
_refine_ls_weighting_details 'w = 1/[\s^2^(Fo^2^)+(0.0586P)^2^+0.8448P] where P=(Fo^2^+2Fc^2^)/3'
_refine_ls_weighting_scheme calc
_refine_ls_wR_factor_ref 0.1371
_reflns_number_gt 4490
_reflns_number_total 5117
_reflns_threshold_expression F^2^>2\s(F^2^)
_cod_data_source_file sk3506.cif
_cod_data_source_block I
_cod_original_cell_volume 1547.26(5)
_cod_original_sg_symbol_H-M 'P 21'
_cod_database_code 2019253

loop_
_symmetry_equiv_pos_site_id
_symmetry_equiv_pos_as_xyz
1 +x,+y,+z
2 -x,1/2+y,-z

loop_
_atom_site_type_symbol
_atom_site_label
_atom_site_fract_x
_atom_site_fract_y
_atom_site_fract_z
_atom_site_U_iso_or_equiv
_atom_site_adp_type
_atom_site_calc_flag
_atom_site_refinement_flags
_atom_site_occupancy
_atom_site_symmetry_multiplicity
Cl Cl1 0.38528(10) 0.53288(15) 0.42094(8) 0.0555(4) Uani d . 1.0 2
Cl Cl2 0.38727(10) 0.70849(13) 0.59280(8) 0.0498(3) Uani d . 1.0 2
O O1 0.0495(2) 0.4902(3) 0.32584(15) 0.0272(6) Uani d . 1.0 2
O O2 -0.1128(3) 0.3644(3) 0.31536(17) 0.0306(6) Uani d . 1.0 2
O O3 0.1828(3) -0.2102(3) 0.37657(16) 0.0321(6) Uani d . 1.0 2
O O4 0.1568(3) -0.3293(3) 0.23795(17) 0.0275(6) Uani d . 1.0 2
O O5 0.0631(3) 0.4727(4) 0.52146(19) 0.0403(8) Uani d . 1.0 2
N N1 -0.1817(3) 0.4939(4) 0.4732(3) 0.0271(7) Uani d . 1.0 2
C C1 -0.0166(3) 0.3973(4) 0.2857(3) 0.0236(8) Uani d . 1.0 2
C C2 0.0226(3) 0.3242(4) 0.1990(3) 0.0235(8) Uani d . 1.0 2
C C3 0.1306(3) 0.3533(4) 0.1641(3) 0.0227(8) Uani d . 1.0 2
C C4 0.1642(3) 0.2875(4) 0.0815(3) 0.0227(8) Uani d . 1.0 2
C C5 0.2781(3) 0.3211(4) 0.0384(3) 0.0221(8) Uani d . 1.0 2
C C6 0.2482(3) 0.3403(4) -0.0701(3) 0.0241(8) Uani d . 1.0 2
C C7 0.2921(4) 0.4484(4) -0.1206(3) 0.0276(8) Uani d . 1.0 2
C C8 0.2607(4) 0.4605(5) -0.2208(3) 0.0326(9) Uani d . 1.0 2
C C9 0.1867(4) 0.3664(5) -0.2687(3) 0.0331(9) Uani d . 1.0 2
C C10 0.1436(3) 0.2571(5) -0.2189(3) 0.0286(9) Uani d . 1.0 2
C C11 0.1736(3) 0.2445(4) -0.1188(3) 0.0223(8) Uani d . 1.0 2
C C12 0.1288(3) 0.1298(4) -0.0587(3) 0.0232(8) Uani d . 1.0 2
C C13 0.0887(3) 0.1915(4) 0.0328(3) 0.0212(7) Uani d . 1.0 2
C C14 -0.0175(3) 0.1608(4) 0.0687(3) 0.0258(8) Uani d . 1.0 2
C C15 -0.0498(3) 0.2259(4) 0.1514(3) 0.0239(8) Uani d . 1.0 2
C C16 0.3764(3) 0.2049(4) 0.0596(3) 0.0230(8) Uani d . 1.0 2
C C17 0.4136(3) 0.1407(4) -0.0327(3) 0.0242(8) Uani d . 1.0 2
C C18 0.5172(3) 0.1742(5) -0.0717(3) 0.0290(9) Uani d . 1.0 2
C C19 0.5465(3) 0.1077(5) -0.1549(3) 0.0311(9) Uani d . 1.0 2
C C20 0.4735(3) 0.0080(5) -0.1985(3) 0.0306(9) Uani d . 1.0 2
C C21 0.3689(3) -0.0247(4) -0.1610(3) 0.0285(9) Uani d . 1.0 2
C C22 0.3386(3) 0.0427(4) -0.0779(3) 0.0234(8) Uani d . 1.0 2
C C23 0.2247(3) 0.0140(4) -0.0331(2) 0.0218(7) Uani d . 1.0 2
C C24 0.2563(3) -0.0025(4) 0.0761(3) 0.0216(8) Uani d . 1.0 2
C C25 0.2111(3) -0.1057(4) 0.1292(3) 0.0229(8) Uani d . 1.0 2
C C26 0.2430(3) -0.1141(4) 0.2300(3) 0.0228(8) Uani d . 1.0 2
C C27 0.3226(3) -0.0213(4) 0.2752(3) 0.0264(8) Uani d . 1.0 2
C C28 0.3681(3) 0.0807(4) 0.2213(3) 0.0261(8) Uani d . 1.0 2
C C29 0.3342(3) 0.0923(4) 0.1218(3) 0.0226(8) Uani d . 1.0 2
C C30 0.1919(3) -0.2218(4) 0.2890(3) 0.0250(8) Uani d . 1.0 2
C C31 0.3220(6) 0.5753(7) 0.5259(4) 0.0719(18) Uani d . 1.0 2
C C32 -0.1955(4) 0.7025(5) 0.5548(3) 0.0379(9) Uani d . 1.0 2
C C33 -0.3099(4) 0.6868(5) 0.4895(4) 0.0428(11) Uani d . 1.0 2
C C34 -0.3038(4) 0.5455(5) 0.4447(3) 0.0369(10) Uani d . 1.0 2
C C35 -0.1099(4) 0.6161(4) 0.5055(3) 0.0286(8) Uani d . 1.0 2
C C36 -0.0007(4) 0.5733(5) 0.5676(3) 0.0359(10) Uani d . 1.0 2
H H1NA -0.182(4) 0.431(5) 0.529(4) 0.053(14) Uiso d . 1.0 2
H H1NB -0.149(4) 0.449(5) 0.414(4) 0.049(13) Uiso d . 1.0 2
H H3 0.1815 0.4183 0.1968 0.0272 Uiso calc R 1.0 2
H H5 0.3095 0.4087 0.0671 0.0265 Uiso calc R 1.0 2
H H5O 0.066(5) 0.501(7) 0.464(4) 0.076(19) Uiso d . 1.0 2
H H7 0.3427 0.5134 -0.0874 0.0331 Uiso calc R 1.0 2
H H8 0.2905 0.5337 -0.2559 0.0391 Uiso calc R 1.0 2
H H9 0.1649 0.3763 -0.3366 0.0398 Uiso calc R 1.0 2
H H10 0.0941 0.1915 -0.2528 0.0343 Uiso calc R 1.0 2
H H12 0.0594 0.0876 -0.0969 0.0278 Uiso calc R 1.0 2
H H14 -0.0682 0.0950 0.0365 0.0310 Uiso calc R 1.0 2
H H15 -0.1220 0.2032 0.1757 0.0287 Uiso calc R 1.0 2
H H16 0.4471 0.2474 0.0958 0.0275 Uiso calc R 1.0 2
H H18 0.5676 0.2420 -0.0417 0.0348 Uiso calc R 1.0 2
H H19 0.6170 0.1306 -0.1819 0.0373 Uiso calc R 1.0 2
H H20 0.4952 -0.0383 -0.2545 0.0368 Uiso calc R 1.0 2
H H21 0.3185 -0.0922 -0.1914 0.0342 Uiso calc R 1.0 2
H H23 0.1922 -0.0743 -0.0596 0.0261 Uiso calc R 1.0 2
H H25 0.1588 -0.1706 0.0977 0.0275 Uiso calc R 1.0 2
H H27 0.3455 -0.0281 0.3431 0.0317 Uiso calc R 1.0 2
H H28 0.4228 0.1434 0.2522 0.0314 Uiso calc R 1.0 2
H H31A 0.2387 0.5988 0.5075 0.0863 Uiso calc R 1.0 2
H H31B 0.3234 0.4939 0.5682 0.0863 Uiso calc R 1.0 2
H H32A -0.1700 0.7988 0.5584 0.0455 Uiso calc R 1.0 2
H H32B -0.2038 0.6691 0.6214 0.0455 Uiso calc R 1.0 2
H H33A -0.3166 0.7575 0.4382 0.0514 Uiso calc R 1.0 2
H H33B -0.3781 0.6941 0.5280 0.0514 Uiso calc R 1.0 2
H H34A -0.3625 0.4844 0.4700 0.0442 Uiso calc R 1.0 2
H H34B -0.3195 0.5504 0.3730 0.0442 Uiso calc R 1.0 2
H H35 -0.0870 0.6653 0.4469 0.0344 Uiso calc R 1.0 2
H H36A 0.0500 0.6538 0.5819 0.0430 Uiso calc R 1.0 2
H H36B -0.0227 0.5372 0.6302 0.0430 Uiso calc R 1.0 2
H H4O 0.129(5) -0.385(5) 0.274(4) 0.051(15) Uiso d . 1.0 2

loop_
_atom_site_aniso_label
_atom_site_aniso_U_11
_atom_site_aniso_U_22
_atom_site_aniso_U_33
_atom_site_aniso_U_12
_atom_site_aniso_U_13
_atom_site_aniso_U_23
Cl1 0.0492(6) 0.0680(9) 0.0505(7) 0.0079(6) 0.0107(5) -0.0041(6)
Cl2 0.0527(6) 0.0477(7) 0.0473(6) -0.0038(6) -0.0028(5) 0.0032(6)
O1 0.0375(14) 0.0261(15) 0.0182(11) -0.0059(12) 0.0040(10) -0.0001(11)
O2 0.0326(14) 0.0301(16) 0.0309(13) -0.0047(12) 0.0116(11) -0.0060(12)
O3 0.0519(16) 0.0267(15) 0.0187(12) 0.0004(13) 0.0081(11) -0.0007(11)
O4 0.0390(14) 0.0216(15) 0.0231(12) -0.0039(11) 0.0084(11) 0.0013(11)
O5 0.0475(17) 0.053(2) 0.0192(13) 0.0162(15) -0.0013(12) -0.0010(13)
N1 0.0344(16) 0.0256(18) 0.0211(14) -0.0010(14) 0.0024(12) -0.0027(13)
C1 0.0290(18) 0.024(2) 0.0178(15) 0.0022(15) 0.0014(13) 0.0003(15)
C2 0.0302(18) 0.021(2) 0.0190(16) 0.0030(15) 0.0020(13) 0.0028(14)
C3 0.0297(18) 0.0197(19) 0.0185(16) 0.0004(15) 0.0015(13) -0.0010(14)
C4 0.0238(17) 0.0237(19) 0.0198(16) 0.0027(15) -0.0009(13) 0.0038(15)
C5 0.0268(17) 0.0190(19) 0.0204(16) -0.0013(14) 0.0017(13) -0.0002(14)
C6 0.0287(18) 0.025(2) 0.0182(16) 0.0040(16) 0.0006(13) 0.0025(15)
C7 0.0287(18) 0.028(3) 0.0272(18) -0.0010(16) 0.0064(14) 0.0021(15)
C8 0.044(3) 0.029(3) 0.0267(19) 0.0010(18) 0.0092(16) 0.0063(16)
C9 0.044(3) 0.035(3) 0.0202(18) 0.0070(19) 0.0011(15) 0.0076(17)
C10 0.0283(18) 0.038(3) 0.0192(16) 0.0041(16) -0.0002(14) -0.0022(15)
C11 0.0189(16) 0.027(2) 0.0204(16) 0.0030(14) 0.0008(12) 0.0017(14)
C12 0.0241(17) 0.027(2) 0.0179(16) -0.0023(15) -0.0010(13) -0.0002(15)
C13 0.0217(16) 0.0226(19) 0.0184(15) 0.0012(15) -0.0021(12) -0.0007(15)
C14 0.0292(18) 0.024(2) 0.0234(16) -0.0006(16) -0.0015(14) -0.0003(15)
C15 0.0220(16) 0.024(2) 0.0259(16) 0.0019(15) 0.0003(13) 0.0009(15)
C16 0.0208(16) 0.027(2) 0.0204(15) -0.0055(16) -0.0016(12) 0.0002(16)
C17 0.0248(18) 0.026(2) 0.0219(17) 0.0002(15) 0.0007(13) 0.0039(15)
C18 0.0275(18) 0.032(3) 0.0275(17) -0.0023(17) 0.0031(14) 0.0057(17)
C19 0.0215(18) 0.040(3) 0.0330(19) 0.0070(17) 0.0078(15) 0.0139(18)
C20 0.0352(19) 0.036(3) 0.0208(17) 0.0121(19) 0.0049(14) 0.0026(17)
C21 0.0330(19) 0.031(3) 0.0207(17) 0.0057(17) -0.0006(14) 0.0029(16)
C22 0.0258(17) 0.027(2) 0.0175(15) 0.0045(16) 0.0010(13) 0.0039(15)
C23 0.0284(17) 0.0187(19) 0.0176(15) -0.0025(15) -0.0008(13) 0.0007(14)
C24 0.0236(16) 0.023(2) 0.0174(16) -0.0007(15) -0.0002(13) 0.0013(14)
C25 0.0212(17) 0.027(2) 0.0202(16) -0.0002(15) -0.0008(13) -0.0027(15)
C26 0.0281(18) 0.023(2) 0.0173(16) 0.0058(15) 0.0030(13) 0.0015(14)
C27 0.0289(18) 0.032(3) 0.0174(16) -0.0002(16) -0.0041(13) -0.0007(15)
C28 0.0280(18) 0.027(3) 0.0224(17) -0.0025(16) -0.0038(14) -0.0011(15)
C29 0.0228(17) 0.024(2) 0.0205(16) -0.0022(15) 0.0021(13) 0.0003(15)
C30 0.0289(18) 0.0209(19) 0.0256(17) 0.0020(16) 0.0044(14) 0.0014(15)
C31 0.089(4) 0.073(5) 0.059(4) -0.044(4) 0.033(3) -0.013(3)
C32 0.042(3) 0.027(3) 0.046(3) -0.0081(19) 0.0125(17) -0.012(2)
C33 0.037(3) 0.038(3) 0.054(3) 0.009(2) 0.0086(19) -0.005(3)
C34 0.033(2) 0.043(3) 0.033(2) 0.0036(19) -0.0010(16) -0.0054(19)
C35 0.0309(19) 0.026(2) 0.0289(18) -0.0040(16) 0.0039(14) -0.0048(15)
C36 0.036(2) 0.044(3) 0.0271(18) 0.0005(19) 0.0009(15) -0.0089(18)

loop_
_atom_type_symbol
_atom_type_description
_atom_type_scat_dispersion_real
_atom_type_scat_dispersion_imag
_atom_type_scat_source
C C 0.0181 0.0091
;
International Tables for Crystallography
(1992, Vol. C, Tables 4.2.6.8 and 6.1.1.4)
;
H H 0.0000 0.0000
;
International Tables for Crystallography
(1992, Vol. C, Table 6.1.1.4)
;
N N 0.0311 0.0180
;
International Tables for Crystallography
(1992, Vol. C, Tables 4.2.6.8 and 6.1.1.4)
;
O O 0.0492 0.0322
;
International Tables for Crystallography
(1992, Vol. C, Tables 4.2.6.8 and 6.1.1.4)
;
Cl Cl 0.3639 0.7018
;
International Tables for Crystallography
(1992, Vol. C, Tables 4.2.6.8 and 6.1.1.4)
;

loop_
_geom_angle_atom_site_label_1
_geom_angle_atom_site_label_2
_geom_angle_atom_site_label_3
_geom_angle
_geom_angle_publ_flag
C34 N1 C35 106.0(3) yes
O1 C1 O2 123.0(4) yes
O1 C1 C2 118.4(3) yes
O2 C1 C2 118.5(3) yes
C1 C2 C3 121.4(3) no
C1 C2 C15 119.7(3) no
C3 C2 C15 118.9(3) no
C2 C3 C4 120.7(4) no
C3 C4 C5 122.2(3) no
C3 C4 C13 119.7(3) no
C5 C4 C13 118.0(3) no
C4 C5 C6 107.1(3) no
C4 C5 C16 112.7(3) no
C6 C5 C16 110.7(3) no
C5 C6 C7 122.2(3) no
C5 C6 C11 117.3(3) no
C7 C6 C11 120.5(3) no
C6 C7 C8 119.3(4) no
C7 C8 C9 120.2(4) no
C8 C9 C10 120.8(4) no
C9 C10 C11 119.5(4) no
C6 C11 C10 119.7(4) no
C6 C11 C12 117.5(3) no
C10 C11 C12 122.9(3) no
C11 C12 C13 107.8(3) no
C11 C12 C23 112.9(3) no
C13 C12 C23 111.1(3) no
C4 C13 C12 116.4(3) no
C4 C13 C14 119.6(3) no
C12 C13 C14 124.0(3) no
C13 C14 C15 120.3(4) no
C2 C15 C14 120.8(4) no
C5 C16 C17 113.0(3) no
C5 C16 C29 111.5(3) no
C17 C16 C29 107.7(3) no
C16 C17 C18 123.1(4) no
C16 C17 C22 116.8(3) no
C18 C17 C22 120.1(4) no
C17 C18 C19 119.5(4) no
C18 C19 C20 120.4(4) no
C19 C20 C21 120.4(4) no
C20 C21 C22 119.3(4) no
C17 C22 C21 120.1(4) no
C17 C22 C23 117.4(3) no
C21 C22 C23 122.5(3) no
C12 C23 C22 112.0(3) no
C12 C23 C24 112.7(3) no
C22 C23 C24 107.0(3) no
C23 C24 C25 122.5(3) no
C23 C24 C29 117.0(3) no
C25 C24 C29 120.4(3) no
C24 C25 C26 119.6(4) no
C25 C26 C27 119.9(4) no
C25 C26 C30 120.3(3) no
C27 C26 C30 119.7(3) no
C26 C27 C28 120.0(3) no
C27 C28 C29 120.4(4) no
C16 C29 C24 117.3(3) no
C16 C29 C28 123.1(3) no
C24 C29 C28 119.6(4) no
O3 C30 O4 123.6(4) yes
O3 C30 C26 123.2(4) yes
O4 C30 C26 113.2(3) yes
Cl1 C31 Cl2 115.7(4) no
C33 C32 C35 103.6(4) no
C32 C33 C34 105.1(4) no
N1 C34 C33 106.2(3) no
N1 C35 C32 102.9(3) no
N1 C35 C36 110.2(4) no
C32 C35 C36 116.2(4) no
O5 C36 C35 112.1(3) no
C30 O4 H4O 109(4) no
C36 O5 H5O 105(5) no
C34 N1 H1NA 110(3) no
C34 N1 H1NB 109(3) no
C35 N1 H1NA 108(3) no
C35 N1 H1NB 110(3) no
H1NA N1 H1NB 112(4) no
C2 C3 H3 119.648 no
C4 C3 H3 119.658 no
C4 C5 H5 108.730 no
C6 C5 H5 108.732 no
C16 C5 H5 108.739 no
C6 C7 H7 120.356 no
C8 C7 H7 120.348 no
C7 C8 H8 119.891 no
C9 C8 H8 119.879 no
C8 C9 H9 119.603 no
C10 C9 H9 119.608 no
C9 C10 H10 120.248 no
C11 C10 H10 120.254 no
C11 C12 H12 108.348 no
C13 C12 H12 108.351 no
C23 C12 H12 108.344 no
C13 C14 H14 119.829 no
C15 C14 H14 119.829 no
C2 C15 H15 119.616 no
C14 C15 H15 119.603 no
C5 C16 H16 108.166 no
C17 C16 H16 108.165 no
C29 C16 H16 108.175 no
C17 C18 H18 120.229 no
C19 C18 H18 120.226 no
C18 C19 H19 119.789 no
C20 C19 H19 119.798 no
C19 C20 H20 119.791 no
C21 C20 H20 119.780 no
C20 C21 H21 120.330 no
C22 C21 H21 120.334 no
C12 C23 H23 108.323 no
C22 C23 H23 108.315 no
C24 C23 H23 108.316 no
C24 C25 H25 120.211 no
C26 C25 H25 120.222 no
C26 C27 H27 120.007 no
C28 C27 H27 120.005 no
C27 C28 H28 119.791 no
C29 C28 H28 119.789 no
Cl1 C31 H31A 108.352 no
Cl1 C31 H31B 108.353 no
Cl2 C31 H31A 108.356 no
Cl2 C31 H31B 108.356 no
H31A C31 H31B 107.436 no
C33 C32 H32A 111.026 no
C33 C32 H32B 111.030 no
C35 C32 H32A 111.033 no
C35 C32 H32B 111.030 no
H32A C32 H32B 109.020 no
C32 C33 H33A 110.712 no
C32 C33 H33B 110.717 no
C34 C33 H33A 110.715 no
C34 C33 H33B 110.718 no
H33A C33 H33B 108.814 no
N1 C34 H34A 110.479 no
N1 C34 H34B 110.481 no
C33 C34 H34A 110.484 no
C33 C34 H34B 110.481 no
H34A C34 H34B 108.668 no
N1 C35 H35 109.079 no
C32 C35 H35 109.070 no
C36 C35 H35 109.073 no
O5 C36 H36A 109.187 no
O5 C36 H36B 109.185 no
C35 C36 H36A 109.183 no
C35 C36 H36B 109.189 no
H36A C36 H36B 107.891 no

loop_
_geom_bond_atom_site_label_1
_geom_bond_atom_site_label_2
_geom_bond_distance
_geom_bond_publ_flag
Cl1 C31 1.733(6) no
Cl2 C31 1.730(6) no
O1 C1 1.278(5) yes
O2 C1 1.256(5) yes
O3 C30 1.228(4) yes
O4 C30 1.311(5) yes
O5 C36 1.418(6) yes
N1 C34 1.504(5) yes
N1 C35 1.499(5) yes
C1 C2 1.502(5) no
C2 C3 1.401(5) no
C2 C15 1.396(5) no
C3 C4 1.397(5) no
C4 C5 1.522(5) no
C4 C13 1.406(5) no
C5 C6 1.515(5) no
C5 C16 1.611(5) no
C6 C7 1.392(6) no
C6 C11 1.399(5) no
C7 C8 1.399(5) no
C8 C9 1.379(6) no
C9 C10 1.393(6) no
C10 C11 1.396(5) no
C11 C12 1.518(5) no
C12 C13 1.513(5) no
C12 C23 1.598(5) no
C13 C14 1.392(5) no
C14 C15 1.390(5) no
C16 C17 1.520(5) no
C16 C29 1.509(5) no
C17 C18 1.390(5) no
C17 C22 1.396(5) no
C18 C19 1.391(6) no
C19 C20 1.387(6) no
C20 C21 1.390(6) no
C21 C22 1.397(5) no
C22 C23 1.525(5) no
C23 C24 1.523(5) no
C24 C25 1.382(5) no
C24 C29 1.397(5) no
C25 C26 1.406(5) no
C26 C27 1.393(5) no
C26 C30 1.491(5) no
C27 C28 1.381(6) no
C28 C29 1.395(5) no
C32 C33 1.524(6) no
C32 C35 1.509(6) no
C33 C34 1.525(7) no
C35 C36 1.505(6) no
O4 H4O 0.83(5) no
O5 H5O 0.84(6) no
N1 H1NA 0.99(5) no
N1 H1NB 1.03(5) no
C3 H3 0.950 no
C5 H5 1.000 no
C7 H7 0.950 no
C8 H8 0.950 no
C9 H9 0.950 no
C10 H10 0.950 no
C12 H12 1.000 no
C14 H14 0.950 no
C15 H15 0.950 no
C16 H16 1.000 no
C18 H18 0.950 no
C19 H19 0.950 no
C20 H20 0.950 no
C21 H21 0.950 no
C23 H23 1.000 no
C25 H25 0.950 no
C27 H27 0.950 no
C28 H28 0.950 no
C31 H31A 0.990 no
C31 H31B 0.990 no
C32 H32A 0.990 no
C32 H32B 0.990 no
C33 H33A 0.990 no
C33 H33B 0.990 no
C34 H34A 0.990 no
C34 H34B 0.990 no
C35 H35 1.000 no
C36 H36A 0.990 no
C36 H36B 0.990 no

loop_
_geom_contact_atom_site_label_1
_geom_contact_atom_site_label_2
_geom_contact_distance
_geom_contact_site_symmetry_2
_geom_contact_publ_flag
O1 C3 2.842(5) . no
O2 C15 2.797(5) . no
O3 C27 2.901(5) . no
O4 C25 2.768(5) . no
O4 C27 3.585(5) . no
O5 N1 2.826(4) . no
C2 C13 2.808(5) . no
C3 C14 2.785(5) . no
C3 C16 3.597(5) . no
C3 C29 3.554(5) . no
C4 C11 2.809(5) . no
C4 C15 2.789(5) . no
C4 C23 3.229(5) . no
C4 C24 3.044(6) . no
C4 C28 3.525(5) . no
C4 C29 2.752(5) . no
C5 C12 2.794(5) . no
C5 C18 3.566(5) . no
C5 C22 3.282(5) . no
C5 C23 3.216(5) . no
C5 C24 3.237(6) . no
C5 C28 3.536(5) . no
C6 C9 2.774(5) . no
C6 C13 2.830(5) . no
C6 C17 2.741(5) . no
C6 C18 3.490(5) . no
C6 C22 3.109(6) . no
C6 C23 3.264(6) . no
C7 C10 2.796(6) . no
C7 C16 3.519(5) . no
C7 C17 3.497(6) . no
C8 C11 2.786(6) . no
C10 C22 3.516(5) . no
C10 C23 3.562(5) . no
C11 C16 3.239(5) . no
C11 C17 3.061(5) . no
C11 C21 3.551(6) . no
C11 C22 2.760(5) . no
C12 C16 3.217(5) . no
C12 C17 3.249(5) . no
C12 C21 3.554(6) . no
C12 C25 3.535(5) . no
C12 C29 3.275(5) . no
C13 C16 3.283(5) . no
C13 C24 2.732(5) . no
C13 C25 3.451(6) . no
C13 C29 3.114(5) . no
C14 C23 3.539(5) . no
C14 C24 3.517(5) . no
C16 C23 2.782(5) . no
C17 C20 2.779(5) . no
C17 C24 2.831(5) . no
C18 C21 2.796(6) . no
C19 C22 2.777(5) . no
C22 C29 2.805(5) . no
C24 C27 2.784(5) . no
C25 C28 2.786(5) . no
C26 C29 2.784(5) . no
Cl1 O3 3.444(3) 1_565 no
Cl1 C34 3.547(4) 1_655 no
Cl2 C34 3.473(5) 2_556 no
O1 O3 3.360(4) 1_565 no
O1 O4 2.534(4) 1_565 no
O1 O5 2.695(4) . no
O1 N1 3.495(4) . no
O1 C30 3.331(5) 1_565 no
O1 C35 3.451(5) . no
O1 C36 3.537(5) . no
O2 O5 3.487(4) . no
O2 N1 2.708(4) . no
O2 C34 3.453(5) . no
O2 C36 3.475(5) 2_546 no
O3 Cl1 3.444(3) 1_545 no
O3 O1 3.360(4) 1_545 no
O3 N1 2.886(4) 2_546 no
O3 C31 3.254(7) 1_545 no
O4 O1 2.534(4) 1_545 no
O4 C1 3.444(5) 1_545 no
O4 C3 3.288(5) 1_545 no
O4 C10 3.529(5) 2_545 no
O5 O1 2.695(4) . no
O5 O2 3.487(4) . no
O5 C1 3.375(4) . no
O5 C9 3.267(5) 1_556 no
O5 C31 3.127(7) . no
O5 C32 3.283(6) 2_546 no
O5 C35 3.571(6) 2_546 no
N1 O1 3.495(4) . no
N1 O2 2.708(4) . no
N1 O3 2.886(4) 2_556 no
N1 C1 3.485(5) . no
C1 O4 3.444(5) 1_565 no
C1 O5 3.375(4) . no
C1 N1 3.485(5) . no
C3 O4 3.288(5) 1_565 no
C9 O5 3.267(5) 1_554 no
C9 C36 3.592(6) 1_554 no
C10 O4 3.529(5) 2_555 no
C30 O1 3.331(5) 1_545 no
C31 O3 3.254(7) 1_565 no
C31 O5 3.127(7) . no
C32 O5 3.283(6) 2_556 no
C34 Cl1 3.547(4) 1_455 no
C34 Cl2 3.473(5) 2_546 no
C34 O2 3.453(5) . no
C35 O1 3.451(5) . no
C35 O5 3.571(6) 2_556 no
C36 O1 3.537(5) . no
C36 O2 3.475(5) 2_556 no
C36 C9 3.592(6) 1_556 no
O1 H3 2.5477 . no
O2 H15 2.4892 . no
O3 H27 2.6577 . no
O3 H4O 2.27(5) . no
O4 H25 2.4883 . no
O5 H1NA 2.85(5) . no
O5 H1NB 2.74(5) . no
O5 H35 2.6941 . no
N1 H5O 2.86(6) . no
N1 H32A 3.2175 . no
N1 H32B 2.7052 . no
N1 H33A 3.0323 . no
N1 H33B 3.1377 . no
N1 H36A 3.3142 . no
N1 H36B 2.7232 . no
C1 H3 2.6925 . no
C1 H15 2.6538 . no
C2 H14 3.2766 . no
C3 H5 2.6132 . no
C3 H15 3.2669 . no
C4 H12 3.2837 . no
C4 H14 3.2762 . no
C4 H16 3.2516 . no
C5 H3 2.7198 . no
C5 H7 2.7190 . no
C6 H8 3.2667 . no
C6 H10 3.2765 . no
C6 H12 3.2917 . no
C6 H16 3.2000 . no
C7 H5 2.6082 . no
C7 H9 3.2642 . no
C8 H10 3.2654 . no
C9 H7 3.2659 . no
C10 H8 3.2652 . no
C10 H12 2.6198 . no
C11 H5 3.2905 . no
C11 H7 3.2813 . no
C11 H9 3.2655 . no
C11 H23 3.2411 . no
C12 H10 2.7365 . no
C12 H14 2.7435 . no
C13 H3 3.2801 . no
C13 H5 3.3086 . no
C13 H15 3.2673 . no
C13 H23 3.1882 . no
C14 H12 2.6293 . no
C15 H3 3.2665 . no
C16 H18 2.7373 . no
C16 H28 2.7267 . no
C17 H5 3.2536 . no
C17 H19 3.2608 . no
C17 H21 3.2796 . no
C17 H23 3.2944 . no
C18 H16 2.6214 . no
C18 H20 3.2661 . no
C19 H21 3.2681 . no
C20 H18 3.2684 . no
C21 H19 3.2652 . no
C21 H23 2.6171 . no
C22 H12 3.2143 . no
C22 H16 3.2797 . no
C22 H18 3.2736 . no
C22 H20 3.2639 . no
C23 H21 2.7360 . no
C23 H25 2.7182 . no
C24 H12 3.2429 . no
C24 H16 3.2818 . no
C24 H28 3.2701 . no
C25 H23 2.6119 . no
C25 H27 3.2825 . no
C25 H4O 3.58(5) . no
C26 H28 3.2597 . no
C26 H4O 3.06(5) . no
C27 H25 3.2819 . no
C28 H16 2.6104 . no
C29 H5 3.2069 . no
C29 H23 3.2858 . no
C29 H25 3.2703 . no
C29 H27 3.2662 . no
C30 H25 2.6785 . no
C30 H27 2.6504 . no
C32 H1NA 2.70(5) . no
C32 H1NB 3.23(5) . no
C32 H34A 3.0309 . no
C32 H34B 3.1381 . no
C32 H36A 2.8407 . no
C32 H36B 2.6900 . no
C33 H1NA 2.94(5) . no
C33 H1NB 3.21(5) . no
C33 H35 2.6848 . no
C34 H32A 3.2461 . no
C34 H32B 2.8608 . no
C34 H35 2.7470 . no
C35 H5O 2.43(6) . no
C35 H33A 2.8235 . no
C35 H33B 3.2115 . no
C35 H34A 3.1644 . no
C35 H34B 2.9433 . no
C36 H1NA 2.51(5) . no
C36 H1NB 2.86(5) . no
C36 H32A 2.9394 . no
C36 H32B 2.6824 . no
H1NA H5O 3.14(8) . no
H1NA H32B 2.6919 . no
H1NA H33B 3.4301 . no
H1NA H34A 2.2146 . no
H1NA H34B 2.8008 . no
H1NA H35 2.8319 . no
H1NA H36A 3.4638 . no
H1NA H36B 2.4201 . no
H1NB H5O 2.55(7) . no
H1NB H34A 2.6556 . no
H1NB H34B 2.2095 . no
H1NB H35 2.2727 . no
H1NB H36B 3.3047 . no
H3 H5 2.4255 . no
H5 H7 2.4315 . no
H5 H16 2.2436 . no
H5O H35 2.3823 . no
H5O H36A 2.2366 . no
H5O H36B 2.6231 . no
H7 H8 2.3525 . no
H8 H9 2.3214 . no
H9 H10 2.3410 . no
H10 H12 2.4497 . no
H12 H14 2.4625 . no
H12 H23 2.2275 . no
H14 H15 2.3321 . no
H16 H18 2.4550 . no
H16 H28 2.4293 . no
H18 H19 2.3414 . no
H19 H20 2.3312 . no
H20 H21 2.3415 . no
H21 H23 2.4397 . no
H23 H25 2.4338 . no
H25 H4O 3.2658 . no
H27 H28 2.3280 . no
H32A H33A 2.2778 . no
H32A H33B 2.5925 . no
H32A H35 2.2982 . no
H32A H36A 2.8855 . no
H32A H36B 3.1802 . no
H32B H33A 2.8591 . no
H32B H33B 2.2802 . no
H32B H34A 3.1963 . no
H32B H35 2.8695 . no
H32B H36A 3.0149 . no
H32B H36B 2.4400 . no
H33A H34A 2.7790 . no
H33A H34B 2.2253 . no
H33A H35 2.7742 . no
H33B H34A 2.2250 . no
H33B H34B 2.7035 . no
H34B H35 2.9790 . no
H35 H36A 2.3183 . no
H35 H36B 2.8578 . no
Cl1 H19 3.4339 2_655 no
Cl1 H20 2.8749 2_655 no
Cl1 H32A 3.4065 2_546 no
Cl1 H33A 3.4679 2_546 no
Cl1 H33B 3.3557 1_655 no
Cl1 H33B 3.4067 2_546 no
Cl1 H34A 2.9414 1_655 no
Cl1 H34B 3.5147 1_655 no
Cl1 H4O 3.50(5) 1_565 no
Cl2 H1NA 3.52(5) 2_556 no
Cl2 H8 2.9999 1_556 no
Cl2 H20 3.4142 1_566 no
Cl2 H28 2.9670 2_656 no
Cl2 H33B 2.9194 1_655 no
Cl2 H34A 2.8540 2_556 no
Cl2 H34B 3.4928 2_556 no
O1 H1NB 2.72(5) . no
O1 H5O 1.90(6) . no
O1 H10 2.7044 2_555 no
O1 H12 3.4175 2_555 no
O1 H31A 3.3253 . no
O1 H32A 2.7513 2_546 no
O1 H35 2.9519 . no
O1 H4O 1.72(5) 1_565 no
O2 H1NA 3.19(5) . no
O2 H1NB 1.68(5) . no
O2 H5O 3.06(6) . no
O2 H10 3.3431 2_555 no
O2 H21 2.8052 2_555 no
O2 H32A 3.5831 2_546 no
O2 H34B 3.1555 . no
O2 H35 3.4687 . no
O2 H36A 2.5715 2_546 no
O3 H1NA 1.90(5) 2_546 no
O3 H1NB 3.35(5) 2_546 no
O3 H5O 3.41(7) 1_545 no
O3 H10 3.5853 2_545 no
O3 H31A 2.6412 1_545 no
O3 H34A 3.3944 2_546 no
O3 H35 3.5482 1_545 no
O3 H36B 3.0418 2_546 no
O4 H3 2.5668 1_545 no
O4 H10 2.9092 2_545 no
O4 H12 3.1047 2_545 no
O4 H19 2.8048 2_645 no
O5 H9 2.3764 1_556 no
O5 H31A 2.3870 . no
O5 H31B 2.9961 . no
O5 H32A 2.4294 2_546 no
O5 H33A 3.5918 2_546 no
O5 H35 3.0615 2_546 no
N1 H27 3.3075 2_556 no
C1 H1NB 2.50(5) . no
C1 H5O 2.75(6) . no
C1 H10 3.0464 2_555 no
C1 H12 3.2053 2_555 no
C1 H21 3.5748 2_555 no
C1 H23 3.5524 2_555 no
C1 H32A 3.0394 2_546 no
C1 H32B 3.5247 2_546 no
C1 H35 3.5911 . no
C1 H36A 3.0591 2_546 no
C1 H4O 2.72(5) 1_565 no
C2 H12 3.0513 2_555 no
C2 H23 3.1339 2_555 no
C2 H32B 3.4303 2_546 no
C2 H4O 3.23(5) 1_565 no
C3 H12 3.2415 2_555 no
C3 H32B 3.5015 2_546 no
C3 H4O 2.99(5) 1_565 no
C4 H14 3.5563 2_555 no
C6 H14 3.3055 2_555 no
C7 H14 3.2539 2_555 no
C7 H15 3.2181 2_555 no
C8 H15 2.9667 2_555 no
C8 H31B 3.0853 1_554 no
C9 H31B 3.1281 1_554 no
C9 H33A 3.0857 2_545 no
C9 H35 3.2719 2_545 no
C9 H36B 3.1407 1_554 no
C10 H35 3.2761 2_545 no
C10 H4O 3.43(5) 2_555 no
C13 H25 3.4807 2_555 no
C14 H23 3.2794 2_555 no
C14 H25 3.1481 2_555 no
C15 H23 2.7776 2_555 no
C15 H36B 3.5678 2_546 no
C17 H7 3.3463 2_645 no
C18 H5 3.2767 2_645 no
C18 H7 3.0331 2_645 no
C19 H5 2.7606 2_645 no
C19 H7 3.5793 2_645 no
C20 H5 3.0879 2_645 no
C20 H16 3.0246 2_645 no
C20 H34B 2.8726 2_545 no
C21 H16 3.1468 2_645 no
C21 H34B 3.0177 2_545 no
C22 H18 3.5029 2_645 no
C24 H18 3.2851 2_645 no
C25 H18 3.2759 2_645 no
C25 H19 3.2929 2_645 no
C26 H1NA 3.50(5) 2_546 no
C26 H19 3.0851 2_645 no
C26 H32B 3.5133 2_546 no
C27 H1NA 3.32(5) 2_546 no
C27 H32B 2.7882 2_546 no
C27 H33B 3.4533 2_546 no
C27 H34A 3.5014 2_546 no
C28 H32B 3.1328 2_546 no
C30 H1NA 2.94(5) 2_546 no
C30 H10 3.3751 2_545 no
C30 H19 3.1181 2_645 no
C30 H31A 3.4888 1_545 no
C30 H36B 3.4508 2_546 no
C31 H5O 3.06(6) . no
C31 H8 3.0960 1_556 no
C31 H9 3.3682 1_556 no
C31 H32A 3.3729 2_546 no
C31 H33A 3.1646 2_546 no
C31 H36A 3.3737 . no
C32 H5O 3.31(7) 2_556 no
C32 H9 3.5104 2_555 no
C32 H27 3.2504 2_556 no
C32 H31B 3.5708 2_556 no
C33 H9 3.3732 2_555 no
C33 H27 3.1872 2_556 no
C33 H31B 3.1229 2_556 no
C34 H20 3.3536 2_555 no
C34 H27 3.0994 2_556 no
C35 H9 3.4768 2_555 no
C35 H10 3.5884 2_555 no
C36 H9 2.9342 1_556 no
C36 H31A 2.9538 . no
H1NA Cl2 3.52(5) 2_546 no
H1NA O2 3.19(5) . no
H1NA O3 1.90(5) 2_556 no
H1NA C26 3.50(5) 2_556 no
H1NA C27 3.32(5) 2_556 no
H1NA C30 2.94(5) 2_556 no
H1NA H27 2.7322 2_556 no
H1NA H31A 3.3570 2_546 no
H1NA H36A 3.5340 2_546 no
H1NB O1 2.72(5) . no
H1NB O2 1.68(5) . no
H1NB O3 3.35(5) 2_556 no
H1NB C1 2.50(5) . no
H1NB H10 3.3600 2_555 no
H1NB H21 3.4882 2_555 no
H1NB H36A 3.1199 2_546 no
H3 O4 2.5668 1_565 no
H3 H12 3.3969 2_555 no
H3 H19 3.1337 2_655 no
H3 H32A 3.5922 2_546 no
H3 H32B 3.4980 2_546 no
H3 H4O 2.3162 1_565 no
H5 C18 3.2767 2_655 no
H5 C19 2.7606 2_655 no
H5 C20 3.0879 2_655 no
H5 H14 3.5017 2_555 no
H5 H18 3.5978 2_655 no
H5 H19 2.7784 2_655 no
H5 H20 3.2907 2_655 no
H5O O1 1.90(6) . no
H5O O2 3.06(6) . no
H5O O3 3.41(7) 1_565 no
H5O C1 2.75(6) . no
H5O C31 3.06(6) . no
H5O C32 3.31(7) 2_546 no
H5O H9 3.1190 1_556 no
H5O H31A 2.2278 . no
H5O H31B 3.1498 . no
H5O H32A 2.3505 2_546 no
H5O H35 3.5182 2_546 no
H5O H4O 3.00(8) 1_565 no
H7 C17 3.3463 2_655 no
H7 C18 3.0331 2_655 no
H7 C19 3.5793 2_655 no
H7 H14 3.3861 2_555 no
H7 H15 3.2799 2_555 no
H7 H16 3.3407 2_655 no
H7 H18 2.9868 2_655 no
H8 Cl2 2.9999 1_554 no
H8 C31 3.0960 1_554 no
H8 H15 2.8546 2_555 no
H8 H28 3.4533 2_655 no
H8 H31A 3.3229 1_554 no
H8 H31B 2.5238 1_554 no
H8 H36A 3.5754 1_554 no
H9 O5 2.3764 1_554 no
H9 C31 3.3682 1_554 no
H9 C32 3.5104 2_545 no
H9 C33 3.3732 2_545 no
H9 C35 3.4768 2_545 no
H9 C36 2.9342 1_554 no
H9 H5O 3.1190 1_554 no
H9 H31A 3.2388 1_554 no
H9 H31B 2.6142 1_554 no
H9 H32A 3.1611 2_545 no
H9 H33A 2.6145 2_545 no
H9 H35 2.6738 2_545 no
H9 H36A 3.1860 1_554 no
H9 H36B 2.6721 1_554 no
H10 O1 2.7044 2_545 no
H10 O2 3.3431 2_545 no
H10 O3 3.5853 2_555 no
H10 O4 2.9092 2_555 no
H10 C1 3.0464 2_545 no
H10 C30 3.3751 2_555 no
H10 C35 3.5884 2_545 no
H10 H1NB 3.3600 2_545 no
H10 H34B 3.4914 2_545 no
H10 H35 2.6845 2_545 no
H10 H4O 2.6488 2_555 no
H12 O1 3.4175 2_545 no
H12 O4 3.1047 2_555 no
H12 C1 3.2053 2_545 no
H12 C2 3.0513 2_545 no
H12 C3 3.2415 2_545 no
H12 H3 3.3969 2_545 no
H12 H25 3.4493 2_555 no
H12 H4O 3.1065 2_555 no
H14 C4 3.5563 2_545 no
H14 C6 3.3055 2_545 no
H14 C7 3.2539 2_545 no
H14 H5 3.5017 2_545 no
H14 H7 3.3861 2_545 no
H14 H23 3.5750 2_555 no
H14 H25 3.0731 2_555 no
H15 C7 3.2181 2_545 no
H15 C8 2.9667 2_545 no
H15 H7 3.2799 2_545 no
H15 H8 2.8546 2_545 no
H15 H21 3.0430 2_555 no
H15 H23 2.7828 2_555 no
H15 H36A 3.4003 2_546 no
H15 H36B 3.4225 2_546 no
H16 C20 3.0246 2_655 no
H16 C21 3.1468 2_655 no
H16 H7 3.3407 2_645 no
H16 H20 3.0645 2_655 no
H16 H21 3.2779 2_655 no
H18 C22 3.5029 2_655 no
H18 C24 3.2851 2_655 no
H18 C25 3.2759 2_655 no
H18 H5 3.5978 2_645 no
H18 H7 2.9868 2_645 no
H18 H23 3.4684 2_655 no
H18 H25 3.4120 2_655 no
H19 Cl1 3.4339 2_645 no
H19 O4 2.8048 2_655 no
H19 C25 3.2929 2_655 no
H19 C26 3.0851 2_655 no
H19 C30 3.1181 2_655 no
H19 H3 3.1337 2_645 no
H19 H5 2.7784 2_645 no
H19 H25 3.3434 2_655 no
H19 H4O 3.2976 2_655 no
H20 Cl1 2.8749 2_645 no
H20 Cl2 3.4142 1_544 no
H20 C34 3.3536 2_545 no
H20 H5 3.2907 2_645 no
H20 H16 3.0645 2_645 no
H20 H28 3.2666 2_645 no
H20 H34A 3.2127 2_545 no
H20 H34B 2.6154 2_545 no
H21 O2 2.8052 2_545 no
H21 C1 3.5748 2_545 no
H21 H1NB 3.4882 2_545 no
H21 H15 3.0430 2_545 no
H21 H16 3.2779 2_645 no
H21 H34B 2.8729 2_545 no
H23 C1 3.5524 2_545 no
H23 C2 3.1339 2_545 no
H23 C14 3.2794 2_545 no
H23 C15 2.7776 2_545 no
H23 H14 3.5750 2_545 no
H23 H15 2.7828 2_545 no
H23 H18 3.4684 2_645 no
H25 C13 3.4807 2_545 no
H25 C14 3.1481 2_545 no
H25 H12 3.4493 2_545 no
H25 H14 3.0731 2_545 no
H25 H18 3.4120 2_645 no
H25 H19 3.3434 2_645 no
H27 N1 3.3075 2_546 no
H27 C32 3.2504 2_546 no
H27 C33 3.1872 2_546 no
H27 C34 3.0994 2_546 no
H27 H1NA 2.7322 2_546 no
H27 H32B 2.6064 2_546 no
H27 H33B 2.8194 2_546 no
H27 H34A 2.5708 2_546 no
H28 Cl2 2.9670 2_646 no
H28 H8 3.4533 2_645 no
H28 H20 3.2666 2_655 no
H28 H32B 3.2035 2_546 no
H28 H33B 3.1650 2_546 no
H31A O1 3.3253 . no
H31A O3 2.6412 1_565 no
H31A O5 2.3870 . no
H31A C30 3.4888 1_565 no
H31A C36 2.9538 . no
H31A H1NA 3.3570 2_556 no
H31A H5O 2.2278 . no
H31A H8 3.3229 1_556 no
H31A H9 3.2388 1_556 no
H31A H32A 3.1636 2_546 no
H31A H33A 3.5332 2_546 no
H31A H36A 2.5417 . no
H31A H4O 3.3463 1_565 no
H31B O5 2.9961 . no
H31B C8 3.0853 1_556 no
H31B C9 3.1281 1_556 no
H31B C32 3.5708 2_546 no
H31B C33 3.1229 2_546 no
H31B H5O 3.1498 . no
H31B H8 2.5238 1_556 no
H31B H9 2.6142 1_556 no
H31B H32A 3.0366 2_546 no
H31B H33A 2.3268 2_546 no
H31B H33B 3.3178 2_546 no
H31B H36A 3.5271 . no
H32A Cl1 3.4065 2_556 no
H32A O1 2.7513 2_556 no
H32A O2 3.5831 2_556 no
H32A O5 2.4294 2_556 no
H32A C1 3.0394 2_556 no
H32A C31 3.3729 2_556 no
H32A H3 3.5922 2_556 no
H32A H5O 2.3505 2_556 no
H32A H9 3.1611 2_555 no
H32A H31A 3.1636 2_556 no
H32A H31B 3.0366 2_556 no
H32B C1 3.5247 2_556 no
H32B C2 3.4303 2_556 no
H32B C3 3.5015 2_556 no
H32B C26 3.5133 2_556 no
H32B C27 2.7882 2_556 no
H32B C28 3.1328 2_556 no
H32B H3 3.4980 2_556 no
H32B H27 2.6064 2_556 no
H32B H28 3.2035 2_556 no
H33A Cl1 3.4679 2_556 no
H33A O5 3.5918 2_556 no
H33A C9 3.0857 2_555 no
H33A C31 3.1646 2_556 no
H33A H9 2.6145 2_555 no
H33A H31A 3.5332 2_556 no
H33A H31B 2.3268 2_556 no
H33B Cl1 3.3557 1_455 no
H33B Cl1 3.4067 2_556 no
H33B Cl2 2.9194 1_455 no
H33B C27 3.4533 2_556 no
H33B H27 2.8194 2_556 no
H33B H28 3.1650 2_556 no
H33B H31B 3.3178 2_556 no
H34A Cl1 2.9414 1_455 no
H34A Cl2 2.8540 2_546 no
H34A O3 3.3944 2_556 no
H34A C27 3.5014 2_556 no
H34A H20 3.2127 2_555 no
H34A H27 2.5708 2_556 no
H34B Cl1 3.5147 1_455 no
H34B Cl2 3.4928 2_546 no
H34B O2 3.1555 . no
H34B C20 2.8726 2_555 no
H34B C21 3.0177 2_555 no
H34B H10 3.4914 2_555 no
H34B H20 2.6154 2_555 no
H34B H21 2.8729 2_555 no
H35 O1 2.9519 . no
H35 O2 3.4687 . no
H35 O3 3.5482 1_565 no
H35 O5 3.0615 2_556 no
H35 C1 3.5911 . no
H35 C9 3.2719 2_555 no
H35 C10 3.2761 2_555 no
H35 H5O 3.5182 2_556 no
H35 H9 2.6738 2_555 no
H35 H10 2.6845 2_555 no
H36A O2 2.5715 2_556 no
H36A C1 3.0591 2_556 no
H36A C31 3.3737 . no
H36A H1NA 3.5340 2_556 no
H36A H1NB 3.1199 2_556 no
H36A H8 3.5754 1_556 no
H36A H9 3.1860 1_556 no
H36A H15 3.4003 2_556 no
H36A H31A 2.5417 . no
H36A H31B 3.5271 . no
H36B O3 3.0418 2_556 no
H36B C9 3.1407 1_556 no
H36B C15 3.5678 2_556 no
H36B C30 3.4508 2_556 no
H36B H9 2.6721 1_556 no
H36B H15 3.4225 2_556 no
H4O Cl1 3.50(5) 1_545 no
H4O O1 1.72(5) 1_545 no
H4O C1 2.72(5) 1_545 no
H4O C2 3.23(5) 1_545 no
H4O C3 2.99(5) 1_545 no
H4O C10 3.43(5) 2_545 no
H4O H3 2.3162 1_545 no
H4O H5O 3.00(8) 1_545 no
H4O H10 2.6488 2_545 no
H4O H12 3.1065 2_545 no
H4O H19 3.2976 2_645 no
H4O H31A 3.3463 1_545 no

loop_
_geom_hbond_atom_site_label_D
_geom_hbond_atom_site_label_H
_geom_hbond_atom_site_label_A
_geom_hbond_site_symmetry_A
_geom_hbond_distance_DH
_geom_hbond_distance_HA
_geom_hbond_distance_DA
_geom_hbond_angle_DHA
_geom_hbond_publ_flag
O4 H4O O1 1_545 0.83(5) 1.72(5) 2.534(4) 167(5) yes
O5 H5O O1 . 0.84(6) 1.90(6) 2.695(4) 156(7) yes
N1 H1NA O3 2_556 0.99(5) 1.90(5) 2.886(4) 172(5) yes
N1 H1NB O2 . 1.03(5) 1.68(5) 2.708(4) 173(4) yes

loop_
_geom_torsion_atom_site_label_1
_geom_torsion_atom_site_label_2
_geom_torsion_atom_site_label_3
_geom_torsion_atom_site_label_4
_geom_torsion
_geom_torsion_publ_flag
C34 N1 C35 C32 35.5(4) no
C34 N1 C35 C36 160.0(3) no
C35 N1 C34 C33 -16.9(4) no
O1 C1 C2 C3 1.9(5) no
O1 C1 C2 C15 -177.6(3) yes
O2 C1 C2 C3 -178.0(3) yes
O2 C1 C2 C15 2.5(5) no
C1 C2 C3 C4 -177.9(3) no
C1 C2 C15 C14 177.4(3) no
C3 C2 C15 C14 -2.1(5) no
C15 C2 C3 C4 1.6(5) no
C2 C3 C4 C5 177.0(3) no
C2 C3 C4 C13 0.2(5) no
C3 C4 C5 C6 -131.7(3) no
C3 C4 C5 C16 106.2(4) no
C3 C4 C13 C12 177.1(3) no
C3 C4 C13 C14 -1.5(5) no
C5 C4 C13 C12 0.2(5) no
C5 C4 C13 C14 -178.4(3) no
C13 C4 C5 C6 45.1(4) no
C13 C4 C5 C16 -76.9(4) no
C4 C5 C6 C7 134.8(3) no
C4 C5 C6 C11 -45.0(4) no
C4 C5 C16 C17 118.7(3) no
C4 C5 C16 C29 -2.7(4) no
C6 C5 C16 C17 -1.2(4) no
C6 C5 C16 C29 -122.7(3) no
C16 C5 C6 C7 -101.9(4) no
C16 C5 C6 C11 78.3(4) no
C5 C6 C7 C8 -179.8(3) no
C5 C6 C11 C10 -179.7(3) no
C5 C6 C11 C12 0.1(5) no
C7 C6 C11 C10 0.5(5) no
C7 C6 C11 C12 -179.7(3) no
C11 C6 C7 C8 0.0(6) no
C6 C7 C8 C9 0.3(6) no
C7 C8 C9 C10 -1.0(6) no
C8 C9 C10 C11 1.5(6) no
C9 C10 C11 C6 -1.2(6) no
C9 C10 C11 C12 179.0(3) no
C6 C11 C12 C13 45.7(4) no
C6 C11 C12 C23 -77.3(4) no
C10 C11 C12 C13 -134.4(4) no
C10 C11 C12 C23 102.6(4) no
C11 C12 C13 C4 -45.5(4) no
C11 C12 C13 C14 133.1(3) no
C11 C12 C23 C22 -2.0(4) no
C11 C12 C23 C24 118.8(3) no
C13 C12 C23 C22 -123.1(3) no
C13 C12 C23 C24 -2.4(4) no
C23 C12 C13 C4 78.6(4) no
C23 C12 C13 C14 -102.8(4) no
C4 C13 C14 C15 1.0(5) no
C12 C13 C14 C15 -177.6(3) no
C13 C14 C15 C2 0.9(5) no
C5 C16 C17 C18 101.7(4) no
C5 C16 C17 C22 -79.0(4) no
C5 C16 C29 C24 77.4(4) no
C5 C16 C29 C28 -101.7(4) no
C17 C16 C29 C24 -47.1(4) no
C17 C16 C29 C28 133.8(3) no
C29 C16 C17 C18 -134.7(3) no
C29 C16 C17 C22 44.5(4) no
C16 C17 C18 C19 178.0(3) no
C16 C17 C22 C21 -177.5(3) no
C16 C17 C22 C23 2.5(5) no
C18 C17 C22 C21 1.7(5) no
C18 C17 C22 C23 -178.2(3) no
C22 C17 C18 C19 -1.2(5) no
C17 C18 C19 C20 -0.4(6) no
C18 C19 C20 C21 1.4(6) no
C19 C20 C21 C22 -0.8(6) no
C20 C21 C22 C17 -0.8(5) no
C20 C21 C22 C23 179.2(3) no
C17 C22 C23 C12 77.0(4) no
C17 C22 C23 C24 -47.0(4) no
C21 C22 C23 C12 -103.0(4) no
C21 C22 C23 C24 133.0(3) no
C12 C23 C24 C25 100.9(4) no
C12 C23 C24 C29 -79.0(4) no
C22 C23 C24 C25 -135.5(3) no
C22 C23 C24 C29 44.6(4) no
C23 C24 C25 C26 -179.3(3) no
C23 C24 C29 C16 2.1(5) no
C23 C24 C29 C28 -178.8(3) no
C25 C24 C29 C16 -177.9(3) no
C25 C24 C29 C28 1.3(5) no
C29 C24 C25 C26 0.7(5) no
C24 C25 C26 C27 -2.0(5) no
C24 C25 C26 C30 177.9(3) no
C25 C26 C27 C28 1.4(5) no
C25 C26 C30 O3 -154.7(4) no
C25 C26 C30 O4 24.8(5) no
C27 C26 C30 O3 25.2(5) no
C27 C26 C30 O4 -155.4(3) yes
C30 C26 C27 C28 -178.4(3) no
C26 C27 C28 C29 0.5(6) no
C27 C28 C29 C16 177.2(3) no
C27 C28 C29 C24 -1.8(6) no
C33 C32 C35 N1 -40.1(4) no
C33 C32 C35 C36 -160.6(3) yes
C35 C32 C33 C34 29.7(4) no
C32 C33 C34 N1 -8.0(4) no
N1 C35 C36 O5 52.4(4) no
C32 C35 C36 O5 168.9(4) no
